data_4307711
loop_
_publ_author_name
'Kajita, Yuji'
'Arii, Hidekazu'
'Saito, Takahiro'
'Saito, Yamato'
'Nagatomo, Shigenori'
'Kitagawa, Teizo'
'Funahashi, Yasuhiro'
'Ozawa, Tomohiro'
'Masuda, Hideki'

_publ_section_title
;
 Syntheses, Characterization, and Dioxygen Reactivities of Cu(I)
 Complexes with cis,cis-1,3,5-Triaminocyclohexane Derivatives:
 A Cu(III)2O2Intermediate Exhibiting Higher C--H Activation
;
_journal_coden_ASTM INOCAJ
_journal_issue 8
_journal_name_full 'Inorganic Chemistry'
_journal_page_first 3322
_journal_page_last 3335
_journal_paper_doi 10.1021/ic062206s
_journal_volume 46
_journal_year 2007
_chemical_formula_moiety 'C19 H40 Cu F3 N3 O5 S '
_chemical_formula_sum 'C19 H40 Cu F3 N3 O5 S'
_chemical_formula_weight 543.14
_space_group_IT_number 14
_symmetry_cell_setting monoclinic
_symmetry_Int_Tables_number 14
_symmetry_space_group_name_Hall '-P 2ybc'
_symmetry_space_group_name_H-M 'P 1 21/c 1'
_cell_angle_alpha 90.0000
_cell_angle_beta 98.29(3)
_cell_angle_gamma 90.0000
_cell_formula_units_Z 4
_cell_length_a 10.183(6)
_cell_length_b 12.297(6)
_cell_length_c 20.33(5)
_cell_measurement_reflns_used 68
_cell_measurement_temperature 173.1
_cell_measurement_theta_max 27.5
_cell_measurement_theta_min 3.1
_cell_volume 2519(6)
_computing_cell_refinement CrystalClear
_computing_data_collection CrystalClear
_computing_data_reduction CrystalStructure
_computing_publication_material 'CrystalStructure 3.7.0'
_computing_structure_refinement CRYSTALS
_computing_structure_solution SIR92
_diffrn_detector_area_resol_mean 7.31
_diffrn_measured_fraction_theta_full 0.994
_diffrn_measured_fraction_theta_max 0.994
_diffrn_measurement_device_type 'Rigaku Mercury'
_diffrn_measurement_method \w
_diffrn_radiation_type 'Mo K\a'
_diffrn_radiation_wavelength 0.71070
_diffrn_reflns_av_R_equivalents 0.048
_diffrn_reflns_limit_h_max 13
_diffrn_reflns_limit_h_min -13
_diffrn_reflns_limit_k_max 15
_diffrn_reflns_limit_k_min -15
_diffrn_reflns_limit_l_max 26
_diffrn_reflns_limit_l_min -24
_diffrn_reflns_number 19564
_diffrn_reflns_theta_full 27.47
_diffrn_reflns_theta_max 27.47
_exptl_absorpt_coefficient_mu 1.005
_exptl_absorpt_correction_type none
_exptl_crystal_colour blue
_exptl_crystal_density_diffrn 1.432
_exptl_crystal_density_method 'not measured'
_exptl_crystal_description platelet
_exptl_crystal_F_000 1148.00
_exptl_crystal_size_max 0.30
_exptl_crystal_size_mid 0.20
_exptl_crystal_size_min 0.08
_refine_diff_density_max 2.74
_refine_diff_density_min -0.68
_refine_ls_extinction_method none
_refine_ls_goodness_of_fit_ref 1.512
_refine_ls_hydrogen_treatment refall
_refine_ls_number_parameters 317
_refine_ls_number_reflns 3116
_refine_ls_R_factor_gt 0.0762
_refine_ls_shift/su_max 0.0010
_refine_ls_structure_factor_coef Fsqd
_refine_ls_weighting_details 'w = 1/[0.0010Fo^2^ + 3.0000\s(Fo^2^) + 0.5000]/(4Fo^2^)'
_refine_ls_weighting_scheme calc
_refine_ls_wR_factor_ref 0.1826
_reflns_number_gt 3116
_reflns_number_total 5732
_reflns_threshold_expression F^2^>2.0\s(F^2^)
_cod_data_source_file ic062206srom20061119_102659.cif
_cod_data_source_block '__iBuCYOHOTf'
_cod_original_cell_volume 2519(7)
_cod_original_formula_sum 'C19 H40 Cu F3 N3 O5 S '
_cod_database_code 4307711

loop_
_symmetry_equiv_pos_site_id
_symmetry_equiv_pos_as_xyz
1 +X,+Y,+Z
2 -X,1/2+Y,1/2-Z
3 -X,-Y,-Z
4 +X,1/2-Y,1/2+Z

loop_
_atom_site_label
_atom_site_type_symbol
_atom_site_fract_x
_atom_site_fract_y
_atom_site_fract_z
_atom_site_U_iso_or_equiv
_atom_site_adp_type
_atom_site_occupancy
_atom_site_symmetry_multiplicity
_atom_site_calc_flag
_atom_site_refinement_flags
_atom_site_disorder_assembly
_atom_site_disorder_group
Cu(1) Cu 0.03696(8) 0.10675(6) 0.96823(5) 0.0363(2) Uani 1.00 1 d . . .
S(1) S -0.2170(2) 0.2852(2) 1.13860(14) 0.0726(8) Uani 1.00 1 d . . .
F(1) F -0.4349(5) 0.3767(6) 1.0787(2) 0.104(2) Uani 1.00 1 d . . .
F(2) F -0.4504(12) 0.2975(10) 1.1680(6) 0.1485 Uiso 0.75 1 d P . .
F(3) F -0.3365(15) 0.4603(13) 1.1599(8) 0.1928 Uiso 0.75 1 d P . .
F(4) F -0.4104(16) 0.3960(16) 1.1839(9) 0.1373 Uiso 0.50 1 d P . .
O(1) O -0.0920(5) 0.0484(3) 1.0226(2) 0.0533(17) Uani 1.00 1 d . . .
O(2) O -0.1625(6) 0.2766(6) 1.2064(3) 0.088(2) Uani 1.00 1 d . . .
O(3) O -0.1477(7) 0.3517(10) 1.0988(3) 0.147(3) Uani 1.00 1 d . . .
O(4) O -0.294(2) 0.179(2) 1.1262(12) 0.1645 Uiso 0.50 1 d P . .
O(5) O -0.2337(18) 0.2009(15) 1.0945(9) 0.1115 Uiso 0.50 1 d P . .
O(6) O 0.3707(5) -0.0204(6) 0.9730(3) 0.086(2) Uani 1.00 1 d . . .
N(1) N 0.1927(7) 0.1925(5) 1.0437(3) 0.054(2) Uani 1.00 1 d . . .
N(2) N -0.0718(5) 0.2448(4) 0.9504(2) 0.0329(16) Uani 1.00 1 d . . .
N(3) N 0.1571(5) 0.1349(4) 0.8981(2) 0.0353(16) Uani 1.00 1 d . . .
C(1) C 0.2236(7) 0.3011(6) 1.0171(4) 0.048(2) Uani 1.00 1 d . . .
C(2) C 0.1013(7) 0.3718(5) 1.0008(3) 0.043(2) Uani 1.00 1 d . . .
C(3) C 0.0088(6) 0.3441(5) 0.9380(3) 0.038(2) Uani 1.00 1 d . . .
C(4) C 0.0825(6) 0.3270(5) 0.8797(3) 0.040(2) Uani 1.00 1 d . . .
C(5) C 0.2017(6) 0.2513(5) 0.8936(3) 0.040(2) Uani 1.00 1 d . . .
C(6) C 0.2928(7) 0.2868(6) 0.9557(4) 0.048(2) Uani 1.00 1 d . . .
C(7) C 0.1802(11) 0.1953(8) 1.1112(5) 0.083(3) Uani 1.00 1 d . . .
C(8) C 0.2050(9) 0.0854(7) 1.1468(4) 0.059(2) Uani 1.00 1 d . . .
C(9) C 0.3421(8) 0.0443(8) 1.1540(5) 0.075(3) Uani 1.00 1 d . . .
C(10) C 0.1637(9) 0.1026(8) 1.2148(4) 0.076(3) Uani 1.00 1 d . . .
C(11) C -0.1897(7) 0.2260(5) 0.8985(3) 0.040(2) Uani 1.00 1 d . . .
C(12) C -0.2856(6) 0.3197(6) 0.8833(3) 0.041(2) Uani 1.00 1 d . . .
C(13) C -0.3397(7) 0.3619(6) 0.9432(4) 0.054(2) Uani 1.00 1 d . . .
C(14) C -0.3988(9) 0.2847(8) 0.8287(4) 0.071(3) Uani 1.00 1 d . . .
C(15) C 0.1049(6) 0.0859(6) 0.8328(3) 0.042(2) Uani 1.00 1 d . . .
C(16) C 0.1909(8) 0.0954(6) 0.7779(4) 0.051(2) Uani 1.00 1 d . . .
C(17) C 0.3274(8) 0.0490(9) 0.7968(5) 0.083(3) Uani 1.00 1 d . . .
C(18) C 0.1195(9) 0.0379(8) 0.7162(4) 0.071(3) Uani 1.00 1 d . . .
C(19) C -0.3661(9) 0.3602(10) 1.1348(5) 0.078(3) Uani 1.00 1 d . . .
H(1) H -0.1626 0.0844 1.0396 0.065 Uiso 1.00 1 c R . .
H(2) H 0.2713 0.1515 1.0425 0.065 Uiso 1.00 1 c R . .
H(3) H -0.1078 0.2592 0.9901 0.040 Uiso 1.00 1 c R . .
H(4) H 0.2360 0.0953 0.9129 0.043 Uiso 1.00 1 c R . .
H(5) H 0.2841 0.3364 1.0502 0.058 Uiso 1.00 1 c R . .
H(6) H 0.0525 0.3674 1.0372 0.054 Uiso 1.00 1 c R . .
H(7) H 0.1305 0.4444 0.9964 0.054 Uiso 1.00 1 c R . .
H(8) H -0.0513 0.4028 0.9278 0.046 Uiso 1.00 1 c R . .
H(9) H 0.0230 0.2969 0.8440 0.049 Uiso 1.00 1 c R . .
H(10) H 0.1132 0.3956 0.8667 0.049 Uiso 1.00 1 c R . .
H(11) H 0.2505 0.2556 0.8572 0.048 Uiso 1.00 1 c R . .
H(12) H 0.3325 0.3539 0.9464 0.057 Uiso 1.00 1 c R . .
H(13) H 0.3597 0.2329 0.9653 0.057 Uiso 1.00 1 c R . .
H(14) H 0.2421 0.2460 1.1330 0.101 Uiso 1.00 1 c R . .
H(15) H 0.0926 0.2184 1.1150 0.101 Uiso 1.00 1 c R . .
H(16) H 0.1481 0.0332 1.1229 0.069 Uiso 1.00 1 c R . .
H(17) H 0.3546 0.0026 1.1161 0.091 Uiso 1.00 1 c R . .
H(18) H 0.3585 0.0001 1.1927 0.091 Uiso 1.00 1 c R . .
H(19) H 0.4019 0.1041 1.1583 0.091 Uiso 1.00 1 c R . .
H(20) H 0.2381 0.1259 1.2451 0.091 Uiso 1.00 1 c R . .
H(21) H 0.1318 0.0356 1.2296 0.091 Uiso 1.00 1 c R . .
H(22) H 0.0956 0.1558 1.2123 0.091 Uiso 1.00 1 c R . .
H(23) H -0.1571 0.2065 0.8586 0.048 Uiso 1.00 1 c R . .
H(24) H -0.2391 0.1671 0.9127 0.048 Uiso 1.00 1 c R . .
H(25) H -0.2385 0.3772 0.8660 0.049 Uiso 1.00 1 c R . .
H(26) H -0.4202 0.3248 0.9468 0.065 Uiso 1.00 1 c R . .
H(27) H -0.3564 0.4377 0.9386 0.065 Uiso 1.00 1 c R . .
H(28) H -0.2778 0.3491 0.9821 0.065 Uiso 1.00 1 c R . .
H(29) H -0.3758 0.2996 0.7860 0.084 Uiso 1.00 1 c R . .
H(30) H -0.4771 0.3236 0.8343 0.084 Uiso 1.00 1 c R . .
H(31) H -0.4141 0.2090 0.8328 0.084 Uiso 1.00 1 c R . .
H(32) H 0.0922 0.0105 0.8399 0.051 Uiso 1.00 1 c R . .
H(33) H 0.0216 0.1191 0.8178 0.051 Uiso 1.00 1 c R . .
H(34) H 0.1998 0.1703 0.7682 0.063 Uiso 1.00 1 c R . .
H(35) H 0.3851 0.1029 0.8184 0.104 Uiso 1.00 1 c R . .
H(36) H 0.3617 0.0233 0.7586 0.104 Uiso 1.00 1 c R . .
H(37) H 0.3209 -0.0098 0.8265 0.104 Uiso 1.00 1 c R . .
H(38) H 0.1465 -0.0361 0.7168 0.087 Uiso 1.00 1 c R . .
H(39) H 0.1409 0.0721 0.6772 0.087 Uiso 1.00 1 c R . .
H(40) H 0.0265 0.0417 0.7165 0.087 Uiso 1.00 1 c R . .

loop_
_atom_site_aniso_label
_atom_site_aniso_U_11
_atom_site_aniso_U_22
_atom_site_aniso_U_33
_atom_site_aniso_U_12
_atom_site_aniso_U_13
_atom_site_aniso_U_23
Cu(1) 0.0388(4) 0.0288(4) 0.0435(5) 0.0055(4) 0.0138(3) 0.0025(4)
S(1) 0.0583(15) 0.0824(19) 0.0750(19) 0.0124(14) 0.0020(14) -0.0116(15)
F(1) 0.060(3) 0.199(7) 0.050(3) 0.037(4) 0.001(2) -0.004(4)
O(1) 0.088(4) 0.028(2) 0.047(3) 0.003(2) 0.019(3) 0.003(2)
O(2) 0.064(4) 0.135(6) 0.065(4) 0.005(4) 0.006(3) 0.047(4)
O(3) 0.060(4) 0.316(14) 0.068(5) -0.001(6) 0.022(4) 0.075(7)
O(6) 0.057(3) 0.108(5) 0.090(5) 0.025(4) -0.003(3) -0.020(4)
N(1) 0.062(4) 0.057(4) 0.044(4) -0.007(3) 0.010(3) -0.001(3)
N(2) 0.031(3) 0.025(2) 0.045(3) -0.000(2) 0.012(2) 0.000(2)
N(3) 0.029(2) 0.037(3) 0.042(3) 0.001(2) 0.011(2) -0.001(2)
C(1) 0.048(4) 0.051(5) 0.044(4) -0.015(4) 0.003(3) -0.002(4)
C(2) 0.044(4) 0.040(4) 0.050(4) -0.010(3) 0.019(3) -0.009(3)
C(3) 0.035(3) 0.026(3) 0.053(4) -0.002(3) 0.005(3) 0.001(3)
C(4) 0.037(3) 0.032(3) 0.054(5) -0.004(3) 0.012(3) 0.003(3)
C(5) 0.036(4) 0.039(4) 0.046(4) -0.000(3) 0.014(3) 0.007(3)
C(6) 0.039(4) 0.048(4) 0.058(5) -0.004(3) 0.004(4) 0.001(4)
C(7) 0.091(7) 0.078(7) 0.082(7) -0.003(6) 0.019(6) -0.014(6)
C(8) 0.067(5) 0.050(5) 0.054(5) 0.002(4) -0.014(4) 0.001(4)
C(9) 0.059(5) 0.088(7) 0.079(7) 0.004(5) 0.011(5) -0.029(6)
C(10) 0.082(6) 0.067(6) 0.077(6) 0.005(5) 0.004(5) -0.029(5)
C(11) 0.040(4) 0.034(4) 0.046(4) 0.001(3) 0.006(3) -0.003(3)
C(12) 0.035(3) 0.042(4) 0.045(4) -0.001(3) 0.005(3) 0.004(3)
C(13) 0.041(4) 0.056(5) 0.064(5) 0.012(4) 0.007(4) -0.007(4)
C(14) 0.067(6) 0.089(7) 0.055(6) 0.010(5) -0.003(5) -0.005(5)
C(15) 0.035(3) 0.044(4) 0.049(4) 0.011(3) 0.008(3) -0.003(3)
C(16) 0.064(5) 0.038(4) 0.056(5) 0.003(4) 0.025(4) -0.011(4)
C(17) 0.049(5) 0.107(8) 0.103(8) -0.003(5) 0.042(5) -0.014(6)
C(18) 0.091(7) 0.076(6) 0.050(5) 0.008(5) 0.021(5) -0.010(5)
C(19) 0.062(5) 0.121(9) 0.053(6) -0.005(6) 0.016(5) -0.002(6)

loop_
_atom_type_symbol
_atom_type_description
_atom_type_scat_dispersion_real
_atom_type_scat_dispersion_imag
_atom_type_scat_source
C C 0.003 0.002
;
International Tables for Crystallography
(1992, Vol. C, Tables 4.2.6.8 and 6.1.1.4)
;
H H 0.000 0.000
;
International Tables for Crystallography
(1992, Vol. C, Table 6.1.1.4)
;
Cu Cu 0.320 1.265
;
International Tables for Crystallography
(1992, Vol. C, Tables 4.2.6.8 and 6.1.1.4)
;
F F 0.017 0.010
;
International Tables for Crystallography
(1992, Vol. C, Tables 4.2.6.8 and 6.1.1.4)
;
N N 0.006 0.003
;
International Tables for Crystallography
(1992, Vol. C, Tables 4.2.6.8 and 6.1.1.4)
;
O O 0.011 0.006
;
International Tables for Crystallography
(1992, Vol. C, Tables 4.2.6.8 and 6.1.1.4)
;
S S 0.125 0.123
;
International Tables for Crystallography
(1992, Vol. C, Tables 4.2.6.8 and 6.1.1.4)
;

loop_
_geom_angle_atom_site_label_1
_geom_angle_atom_site_label_2
_geom_angle_atom_site_label_3
_geom_angle
_geom_angle_publ_flag
_geom_angle_site_symmetry_1
_geom_angle_site_symmetry_2
_geom_angle_site_symmetry_3
O(1) Cu(1) O(1) 78.5(2) ? . . 55703
O(1) Cu(1) N(1) 104.1(2) ? . . .
O(1) Cu(1) N(2) 90.8(2) ? . . .
O(1) Cu(1) N(3) 166.1(2) ? . . .
O(1) Cu(1) N(1) 102.7(2) ? 55703 . .
O(1) Cu(1) N(2) 163.2(2) ? 55703 . .
O(1) Cu(1) N(3) 92.2(2) ? 55703 . .
N(1) Cu(1) N(2) 92.4(2) ? . . .
N(1) Cu(1) N(3) 87.9(2) ? . . .
N(2) Cu(1) N(3) 95.7(2) ? . . .
O(2) S(1) O(3) 116.4(4) ? . . .
O(2) S(1) O(4) 102.6(9) ? . . .
O(2) S(1) O(5) 125.3(8) ? . . .
O(2) S(1) C(19) 107.2(4) ? . . .
O(3) S(1) O(4) 133.6(10) ? . . .
O(3) S(1) O(5) 95.1(9) ? . . .
O(3) S(1) C(19) 99.8(5) ? . . .
O(4) S(1) O(5) 39.6(12) ? . . .
O(4) S(1) C(19) 91.2(10) ? . . .
O(5) S(1) C(19) 110.0(8) ? . . .
F(4) F(2) C(19) 54.2(11) ? . . .
F(4) F(3) C(19) 56.7(12) ? . . .
F(2) F(4) F(3) 132.9(18) ? . . .
F(2) F(4) C(19) 66.7(12) ? . . .
F(3) F(4) C(19) 66.2(13) ? . . .
Cu(1) O(1) Cu(1) 101.5(2) ? . . 55703
S(1) O(4) O(5) 61.5(16) ? . . .
S(1) O(5) O(4) 78.9(18) ? . . .
Cu(1) N(1) C(1) 109.3(4) ? . . .
Cu(1) N(1) C(7) 121.0(6) ? . . .
C(1) N(1) C(7) 112.9(7) ? . . .
Cu(1) N(2) C(3) 114.2(3) ? . . .
Cu(1) N(2) C(11) 111.0(4) ? . . .
C(3) N(2) C(11) 114.0(5) ? . . .
Cu(1) N(3) C(5) 114.8(4) ? . . .
Cu(1) N(3) C(15) 112.5(4) ? . . .
C(5) N(3) C(15) 113.8(5) ? . . .
N(1) C(1) C(2) 112.5(6) ? . . .
N(1) C(1) C(6) 109.9(6) ? . . .
C(2) C(1) C(6) 110.4(6) ? . . .
C(1) C(2) C(3) 116.5(6) ? . . .
N(2) C(3) C(2) 109.1(5) ? . . .
N(2) C(3) C(4) 111.2(5) ? . . .
C(2) C(3) C(4) 112.1(5) ? . . .
C(3) C(4) C(5) 114.4(6) ? . . .
N(3) C(5) C(4) 110.6(5) ? . . .
N(3) C(5) C(6) 112.1(5) ? . . .
C(4) C(5) C(6) 110.7(6) ? . . .
C(1) C(6) C(5) 114.4(6) ? . . .
N(1) C(7) C(8) 114.2(8) ? . . .
C(7) C(8) C(9) 116.0(8) ? . . .
C(7) C(8) C(10) 105.0(7) ? . . .
C(9) C(8) C(10) 109.9(7) ? . . .
N(2) C(11) C(12) 117.0(5) ? . . .
C(11) C(12) C(13) 113.5(6) ? . . .
C(11) C(12) C(14) 109.2(6) ? . . .
C(13) C(12) C(14) 110.8(6) ? . . .
N(3) C(15) C(16) 117.1(5) ? . . .
C(15) C(16) C(17) 113.2(7) ? . . .
C(15) C(16) C(18) 108.1(6) ? . . .
C(17) C(16) C(18) 110.3(7) ? . . .
S(1) C(19) F(1) 118.8(8) ? . . .
S(1) C(19) F(2) 106.0(9) ? . . .
S(1) C(19) F(3) 108.4(9) ? . . .
S(1) C(19) F(4) 124.3(10) ? . . .
F(1) C(19) F(2) 103.0(8) ? . . .
F(1) C(19) F(3) 104.9(11) ? . . .
F(1) C(19) F(4) 116.9(11) ? . . .
F(2) C(19) F(3) 116.2(12) ? . . .
F(2) C(19) F(4) 59.1(11) ? . . .
F(3) C(19) F(4) 57.1(12) ? . . .
Cu(1) O(1) H(1) 129.3 ? . . .
Cu(1) O(1) H(1) 129.1 ? 55703 . .
Cu(1) N(1) H(2) 104.0(6) ? . . .
C(1) N(1) H(2) 104.1(7) ? . . .
C(7) N(1) H(2) 103.6(7) ? . . .
Cu(1) N(2) H(3) 105.8(5) ? . . .
C(3) N(2) H(3) 106.0(6) ? . . .
C(11) N(2) H(3) 105.0(6) ? . . .
Cu(1) N(3) H(4) 104.9(5) ? . . .
C(5) N(3) H(4) 104.9(6) ? . . .
C(15) N(3) H(4) 104.7(6) ? . . .
N(1) C(1) H(5) 107.5(8) ? . . .
C(2) C(1) H(5) 108.7(8) ? . . .
C(6) C(1) H(5) 107.7(8) ? . . .
C(1) C(2) H(6) 107.7(7) ? . . .
C(1) C(2) H(7) 107.5(7) ? . . .
C(3) C(2) H(6) 108.3(7) ? . . .
C(3) C(2) H(7) 107.3(7) ? . . .
H(6) C(2) H(7) 109.5(10) ? . . .
N(2) C(3) H(8) 107.6(7) ? . . .
C(2) C(3) H(8) 108.4(7) ? . . .
C(4) C(3) H(8) 108.3(8) ? . . .
C(3) C(4) H(9) 108.6(7) ? . . .
C(3) C(4) H(10) 108.3(8) ? . . .
C(5) C(4) H(9) 108.0(7) ? . . .
C(5) C(4) H(10) 108.0(7) ? . . .
H(9) C(4) H(10) 109.5(9) ? . . .
N(3) C(5) H(11) 107.2(7) ? . . .
C(4) C(5) H(11) 108.2(7) ? . . .
C(6) C(5) H(11) 107.8(7) ? . . .
C(1) C(6) H(12) 108.8(8) ? . . .
C(1) C(6) H(13) 108.2(8) ? . . .
C(5) C(6) H(12) 108.2(8) ? . . .
C(5) C(6) H(13) 107.8(8) ? . . .
H(12) C(6) H(13) 109.5(10) ? . . .
N(1) C(7) H(14) 109.0(12) ? . . .
N(1) C(7) H(15) 107.8(10) ? . . .
C(8) C(7) H(14) 107.7(10) ? . . .
C(8) C(7) H(15) 108.6(11) ? . . .
H(14) C(7) H(15) 109.5(14) ? . . .
C(7) C(8) H(16) 107.9(9) ? . . .
C(9) C(8) H(16) 108.6(10) ? . . .
C(10) C(8) H(16) 109.3(10) ? . . .
C(8) C(9) H(17) 109.9 ? . . .
C(8) C(9) H(18) 109.3 ? . . .
C(8) C(9) H(19) 109.2(10) ? . . .
H(17) C(9) H(18) 109.5 ? . . .
H(17) C(9) H(19) 109.5 ? . . .
H(18) C(9) H(19) 109.5 ? . . .
C(8) C(10) H(20) 109.5 ? . . .
C(8) C(10) H(21) 108.7 ? . . .
C(8) C(10) H(22) 110.2(10) ? . . .
H(20) C(10) H(21) 109.5 ? . . .
H(20) C(10) H(22) 109.5 ? . . .
H(21) C(10) H(22) 109.5 ? . . .
N(2) C(11) H(23) 107.3(7) ? . . .
N(2) C(11) H(24) 108.0(7) ? . . .
C(12) C(11) H(23) 108.2(7) ? . . .
C(12) C(11) H(24) 106.8(7) ? . . .
H(23) C(11) H(24) 109.5(9) ? . . .
C(11) C(12) H(25) 107.3(7) ? . . .
C(13) C(12) H(25) 107.9(8) ? . . .
C(14) C(12) H(25) 107.9(8) ? . . .
C(12) C(13) H(26) 108.6 ? . . .
C(12) C(13) H(27) 109.9 ? . . .
C(12) C(13) H(28) 110.0(8) ? . . .
H(26) C(13) H(27) 109.5 ? . . .
H(26) C(13) H(28) 109.5 ? . . .
H(27) C(13) H(28) 109.5 ? . . .
C(12) C(14) H(29) 110.2 ? . . .
C(12) C(14) H(30) 109.1 ? . . .
C(12) C(14) H(31) 109.0(9) ? . . .
H(29) C(14) H(30) 109.5 ? . . .
H(29) C(14) H(31) 109.5 ? . . .
H(30) C(14) H(31) 109.5 ? . . .
N(3) C(15) H(32) 107.4(7) ? . . .
N(3) C(15) H(33) 107.5(7) ? . . .
C(16) C(15) H(32) 106.9(8) ? . . .
C(16) C(15) H(33) 108.3(7) ? . . .
H(32) C(15) H(33) 109.5(9) ? . . .
C(15) C(16) H(34) 108.1(9) ? . . .
C(17) C(16) H(34) 108.0(9) ? . . .
C(18) C(16) H(34) 109.0(8) ? . . .
C(16) C(17) H(35) 110.0 ? . . .
C(16) C(17) H(36) 110.7 ? . . .
C(16) C(17) H(37) 107.7 ? . . .
H(35) C(17) H(36) 109.5 ? . . .
H(35) C(17) H(37) 109.5 ? . . .
H(36) C(17) H(37) 109.5 ? . . .
C(16) C(18) H(38) 109.3 ? . . .
C(16) C(18) H(39) 109.9 ? . . .
C(16) C(18) H(40) 109.2 ? . . .
H(38) C(18) H(39) 109.5 ? . . .
H(38) C(18) H(40) 109.5 ? . . .
H(39) C(18) H(40) 109.5 ? . . .

loop_
_geom_bond_atom_site_label_1
_geom_bond_atom_site_label_2
_geom_bond_distance
_geom_bond_publ_flag
_geom_bond_site_symmetry_1
_geom_bond_site_symmetry_2
Cu(1) O(1) 1.970(5) ? . .
Cu(1) O(1) 1.990(4) ? . 55703
Cu(1) N(1) 2.298(6) ? . .
Cu(1) N(2) 2.031(5) ? . .
Cu(1) N(3) 2.038(6) ? . .
S(1) O(2) 1.414(7) ? . .
S(1) O(3) 1.409(10) ? . .
S(1) O(4) 1.52(2) ? . .
S(1) O(5) 1.365(18) ? . .
S(1) C(19) 1.769(11) ? . .
F(1) C(19) 1.267(11) ? . .
F(2) F(4) 1.30(2) ? . .
F(2) C(19) 1.397(17) ? . .
F(3) F(4) 1.24(2) ? . .
F(3) C(19) 1.35(2) ? . .
F(4) C(19) 1.23(2) ? . .
O(4) O(5) 0.99(3) ? . .
N(1) C(1) 1.491(10) ? . .
N(1) C(7) 1.397(12) ? . .
N(2) C(3) 1.512(9) ? . .
N(2) C(11) 1.498(8) ? . .
N(3) C(5) 1.508(9) ? . .
N(3) C(15) 1.484(9) ? . .
C(1) C(2) 1.516(10) ? . .
C(1) C(6) 1.529(12) ? . .
C(2) C(3) 1.513(10) ? . .
C(3) C(4) 1.507(11) ? . .
C(4) C(5) 1.523(9) ? . .
C(5) C(6) 1.518(10) ? . .
C(7) C(8) 1.536(13) ? . .
C(8) C(9) 1.472(12) ? . .
C(8) C(10) 1.515(13) ? . .
C(11) C(12) 1.513(10) ? . .
C(12) C(13) 1.500(11) ? . .
C(12) C(14) 1.541(10) ? . .
C(15) C(16) 1.519(11) ? . .
C(16) C(17) 1.500(11) ? . .
C(16) C(18) 1.529(11) ? . .
O(1) H(1) 0.950 ? . .
N(1) H(2) 0.950(10) ? . .
N(2) H(3) 0.950(8) ? . .
N(3) H(4) 0.950(7) ? . .
C(1) H(5) 0.950(10) ? . .
C(2) H(6) 0.950(11) ? . .
C(2) H(7) 0.950(10) ? . .
C(3) H(8) 0.950(9) ? . .
C(4) H(9) 0.950(9) ? . .
C(4) H(10) 0.950(10) ? . .
C(5) H(11) 0.950(11) ? . .
C(6) H(12) 0.950(11) ? . .
C(6) H(13) 0.950(10) ? . .
C(7) H(14) 0.950(15) ? . .
C(7) H(15) 0.950(16) ? . .
C(8) H(16) 0.950(12) ? . .
C(9) H(17) 0.950 ? . .
C(9) H(18) 0.950 ? . .
C(9) H(19) 0.950(14) ? . .
C(10) H(20) 0.950 ? . .
C(10) H(21) 0.950 ? . .
C(10) H(22) 0.950(14) ? . .
C(11) H(23) 0.950(11) ? . .
C(11) H(24) 0.950(10) ? . .
C(12) H(25) 0.950(10) ? . .
C(13) H(26) 0.950 ? . .
C(13) H(27) 0.950 ? . .
C(13) H(28) 0.950(10) ? . .
C(14) H(29) 0.950 ? . .
C(14) H(30) 0.950 ? . .
C(14) H(31) 0.950(14) ? . .
C(15) H(32) 0.950(10) ? . .
C(15) H(33) 0.950(9) ? . .
C(16) H(34) 0.950(11) ? . .
C(17) H(35) 0.950 ? . .
C(17) H(36) 0.950 ? . .
C(17) H(37) 0.950 ? . .
C(18) H(38) 0.950 ? . .
C(18) H(39) 0.950 ? . .
C(18) H(40) 0.950 ? . .

loop_
_geom_contact_atom_site_label_1
_geom_contact_atom_site_label_2
_geom_contact_distance
_geom_contact_publ_flag
_geom_contact_site_symmetry_1
_geom_contact_site_symmetry_2
F(1) C(13) 3.053(10) ? . .
F(2) C(14) 3.388(15) ? . 55504
F(3) C(10) 3.370(18) ? . 55702
O(1) O(4) 3.53(2) ? . .
O(1) O(5) 2.89(2) ? . .
O(1) O(6) 2.873(8) ? . 55703
O(3) N(2) 3.479(10) ? . .
O(3) C(2) 3.452(11) ? . .
O(3) C(13) 3.472(10) ? . .
O(4) O(1) 3.53(2) ? . .
O(4) O(6) 2.83(2) ? . 55703
O(4) C(17) 3.25(2) ? . 55703
O(5) O(1) 2.89(2) ? . .
O(5) O(6) 2.865(19) ? . 55703
O(6) O(1) 2.873(8) ? . 55703
O(6) O(4) 2.83(2) ? . 55703
O(6) O(5) 2.865(19) ? . 55703
O(6) O(6) 2.749(8) ? . 65703
O(6) N(1) 3.599(10) ? . .
O(6) N(3) 3.121(8) ? . .
N(1) O(6) 3.599(10) ? . .
N(2) O(3) 3.479(10) ? . .
N(3) O(6) 3.121(8) ? . .
C(2) O(3) 3.452(11) ? . .
C(9) C(17) 3.560(12) ? . 65703
C(10) F(3) 3.370(18) ? . 54702
C(13) F(1) 3.053(10) ? . .
C(13) O(3) 3.472(10) ? . .
C(14) F(2) 3.388(15) ? . 55404
C(17) O(4) 3.25(2) ? . 55703
C(17) C(9) 3.560(12) ? . 65703
S(1) H(1) 3.283 ? . .
S(1) H(3) 3.380(6) ? . .
S(1) H(15) 3.359(12) ? . .
S(1) H(28) 3.248(8) ? . .
S(1) H(40) 3.472 ? . 55504
F(1) H(5) 2.880(9) ? . 45501
F(1) H(12) 3.329(8) ? . 45501
F(1) H(12) 3.532(11) ? . 56703
F(1) H(13) 3.379(9) ? . 45501
F(1) H(26) 2.780 ? . .
F(1) H(27) 3.157 ? . .
F(1) H(27) 3.104 ? . 46703
F(1) H(28) 2.726(10) ? . .
F(2) H(5) 3.376(13) ? . 45501
F(2) H(14) 3.173(16) ? . 45501
F(2) H(19) 2.806(16) ? . 45501
F(2) H(29) 2.689 ? . 55504
F(2) H(31) 3.318(15) ? . 55504
F(2) H(36) 3.596 ? . 45504
F(3) H(10) 2.993(18) ? . 56703
F(3) H(12) 3.148(18) ? . 56703
F(3) H(18) 3.077 ? . 55702
F(3) H(20) 2.885 ? . 55702
F(3) H(21) 2.983 ? . 55702
F(3) H(30) 3.277 ? . 46703
F(4) H(18) 2.798 ? . 55702
F(4) H(20) 3.525 ? . 55702
F(4) H(21) 3.556 ? . 55702
F(4) H(29) 3.163 ? . 55504
F(4) H(31) 3.30(2) ? . 55504
F(4) H(36) 3.114 ? . 45504
O(2) H(9) 3.269(9) ? . 55504
O(2) H(15) 3.479(13) ? . .
O(2) H(21) 3.438 ? . 55702
O(2) H(22) 3.006(12) ? . .
O(2) H(23) 3.093(10) ? . 55504
O(2) H(29) 3.038 ? . 55504
O(2) H(33) 3.011(9) ? . 55504
O(2) H(38) 3.338 ? . 55703
O(2) H(40) 2.937 ? . 55504
O(3) H(1) 3.496 ? . .
O(3) H(3) 2.569(10) ? . .
O(3) H(6) 2.549(11) ? . .
O(3) H(7) 3.187(13) ? . 56703
O(3) H(10) 3.194(14) ? . 56703
O(3) H(15) 2.924(14) ? . .
O(3) H(28) 2.545(10) ? . .
O(3) H(39) 3.272 ? . 55504
O(3) H(40) 3.061 ? . 55504
O(4) H(1) 2.632 ? . .
O(4) H(4) 3.54(2) ? . 55703
O(4) H(19) 3.38(2) ? . 45501
O(4) H(29) 3.478 ? . 55504
O(4) H(32) 3.12(2) ? . 55703
O(4) H(36) 3.552 ? . 55703
O(4) H(37) 2.327 ? . 55703
O(5) H(1) 2.014 ? . .
O(5) H(3) 2.73(2) ? . .
O(5) H(15) 3.30(2) ? . .
O(5) H(28) 2.91(2) ? . .
O(5) H(32) 3.173(19) ? . 55703
O(5) H(37) 3.051 ? . 55703
O(6) H(1) 2.241 ? . 55703
O(6) H(2) 2.809(10) ? . .
O(6) H(4) 2.217(8) ? . .
O(6) H(13) 3.120(11) ? . .
O(6) H(17) 2.949 ? . .
O(6) H(17) 3.553 ? . 65703
O(6) H(24) 3.368(10) ? . 55703
O(6) H(35) 3.512 ? . .
O(6) H(37) 2.951 ? . .
C(1) H(27) 3.551 ? . 56703
C(2) H(7) 3.274(10) ? . 56703
C(2) H(8) 3.202(10) ? . 56703
C(2) H(27) 3.583 ? . 56703
C(3) H(7) 3.332(10) ? . 56703
C(4) H(20) 3.402 ? . 55404
C(4) H(21) 3.585 ? . 55404
C(4) H(22) 3.430(12) ? . 55404
C(4) H(38) 3.286 ? . 55602
C(4) H(40) 3.377 ? . 55602
C(5) H(20) 3.443 ? . 55404
C(6) H(26) 2.991 ? . 65501
C(7) H(34) 3.573(13) ? . 55504
C(7) H(39) 3.209 ? . 55504
C(9) H(35) 3.296 ? . 65703
C(9) H(36) 3.376 ? . 65703
C(9) H(37) 3.424 ? . 65703
C(10) H(9) 3.401(12) ? . 55504
C(10) H(10) 3.204(12) ? . 55504
C(10) H(11) 3.387(12) ? . 55504
C(10) H(34) 3.000(12) ? . 55504
C(12) H(38) 3.181 ? . 55602
C(13) H(7) 3.311(10) ? . 56703
C(13) H(12) 3.349(11) ? . 45501
C(13) H(13) 3.533(11) ? . 45501
C(14) H(35) 3.122 ? . 45501
C(14) H(36) 3.479 ? . 55602
C(16) H(20) 3.538 ? . 55404
C(16) H(22) 3.422(12) ? . 55404
C(17) H(17) 3.517 ? . 65703
C(17) H(18) 3.232 ? . 65703
C(17) H(19) 3.355(13) ? . 65703
C(17) H(29) 3.567 ? . 54602
C(17) H(31) 3.283(13) ? . 65501
C(18) H(8) 3.350(11) ? . 54602
C(18) H(9) 3.446(11) ? . 54602
C(18) H(10) 3.220(11) ? . 54602
C(18) H(14) 3.477(14) ? . 55404
C(18) H(25) 2.958(12) ? . 54602
C(19) H(28) 3.357(14) ? . .
H(1) S(1) 3.283 ? . .
H(1) O(3) 3.496 ? . .
H(1) O(4) 2.632 ? . .
H(1) O(5) 2.014 ? . .
H(1) O(6) 2.241 ? . 55703
H(2) O(6) 2.809(10) ? . .
H(3) S(1) 3.380(6) ? . .
H(3) O(3) 2.569(10) ? . .
H(3) O(5) 2.73(2) ? . .
H(4) O(4) 3.54(2) ? . 55703
H(4) O(6) 2.217(8) ? . .
H(5) F(1) 2.880(9) ? . 65501
H(5) F(2) 3.376(13) ? . 65501
H(5) H(27) 2.875 ? . 56703
H(5) H(39) 3.337 ? . 55504
H(6) O(3) 2.549(11) ? . .
H(6) H(7) 2.988(10) ? . 56703
H(6) H(8) 2.913(10) ? . 56703
H(6) H(39) 2.953 ? . 55504
H(7) O(3) 3.187(13) ? . 56703
H(7) C(2) 3.274(10) ? . 56703
H(7) C(3) 3.332(10) ? . 56703
H(7) C(13) 3.311(10) ? . 56703
H(7) H(6) 2.988(10) ? . 56703
H(7) H(7) 3.011(10) ? . 56703
H(7) H(8) 2.628(10) ? . 56703
H(7) H(25) 3.599(10) ? . 56703
H(7) H(27) 2.875 ? . 56703
H(7) H(28) 2.950(10) ? . 56703
H(8) C(2) 3.202(10) ? . 56703
H(8) C(18) 3.350(11) ? . 55602
H(8) H(6) 2.913(10) ? . 56703
H(8) H(7) 2.628(10) ? . 56703
H(8) H(38) 3.053 ? . 55602
H(8) H(39) 3.027 ? . 55602
H(8) H(40) 3.435 ? . 55602
H(9) O(2) 3.269(9) ? . 55404
H(9) C(10) 3.401(12) ? . 55404
H(9) C(18) 3.446(11) ? . 55602
H(9) H(20) 3.318 ? . 55404
H(9) H(21) 3.409 ? . 55404
H(9) H(22) 2.936(12) ? . 55404
H(9) H(38) 2.847 ? . 55602
H(9) H(40) 3.263 ? . 55602
H(10) F(3) 2.993(18) ? . 56703
H(10) O(3) 3.194(14) ? . 56703
H(10) C(10) 3.204(12) ? . 55404
H(10) C(18) 3.220(11) ? . 55602
H(10) H(20) 2.951 ? . 55404
H(10) H(21) 2.945 ? . 55404
H(10) H(22) 3.181(12) ? . 55404
H(10) H(38) 3.047 ? . 55602
H(10) H(39) 3.397 ? . 55602
H(10) H(40) 2.724 ? . 55602
H(11) C(10) 3.387(12) ? . 55404
H(11) H(20) 2.692 ? . 55404
H(11) H(22) 3.318(11) ? . 55404
H(11) H(30) 2.998 ? . 65501
H(11) H(31) 3.568(11) ? . 65501
H(12) F(1) 3.329(8) ? . 65501
H(12) F(1) 3.532(11) ? . 56703
H(12) F(3) 3.148(18) ? . 56703
H(12) C(13) 3.349(11) ? . 65501
H(12) H(26) 2.542 ? . 65501
H(12) H(27) 3.356 ? . 65501
H(12) H(27) 3.455 ? . 56703
H(12) H(30) 3.219 ? . 65501
H(13) F(1) 3.379(9) ? . 65501
H(13) O(6) 3.120(11) ? . .
H(13) C(13) 3.533(11) ? . 65501
H(13) H(26) 2.586 ? . 65501
H(13) H(30) 3.518 ? . 65501
H(14) F(2) 3.173(16) ? . 65501
H(14) C(18) 3.477(14) ? . 55504
H(14) H(34) 3.022(13) ? . 55504
H(14) H(39) 2.672 ? . 55504
H(15) S(1) 3.359(12) ? . .
H(15) O(2) 3.479(13) ? . .
H(15) O(3) 2.924(14) ? . .
H(15) O(5) 3.30(2) ? . .
H(15) H(34) 3.432(12) ? . 55504
H(15) H(39) 2.881 ? . 55504
H(17) O(6) 2.949 ? . .
H(17) O(6) 3.553 ? . 65703
H(17) C(17) 3.517 ? . 65703
H(17) H(35) 3.077 ? . 65703
H(17) H(36) 3.580 ? . 65703
H(17) H(37) 3.344 ? . 65703
H(18) F(3) 3.077 ? . 54702
H(18) F(4) 2.798 ? . 54702
H(18) C(17) 3.232 ? . 65703
H(18) H(35) 2.940 ? . 65703
H(18) H(36) 2.893 ? . 65703
H(18) H(37) 3.346 ? . 65703
H(19) F(2) 2.806(16) ? . 65501
H(19) O(4) 3.38(2) ? . 65501
H(19) C(17) 3.355(13) ? . 65703
H(19) H(29) 3.402 ? . 65504
H(19) H(35) 3.334 ? . 65703
H(19) H(36) 3.151 ? . 65703
H(19) H(37) 3.027 ? . 65703
H(20) F(3) 2.885 ? . 54702
H(20) F(4) 3.525 ? . 54702
H(20) C(4) 3.402 ? . 55504
H(20) C(5) 3.443 ? . 55504
H(20) C(16) 3.538 ? . 55504
H(20) H(9) 3.318 ? . 55504
H(20) H(10) 2.951 ? . 55504
H(20) H(11) 2.692 ? . 55504
H(20) H(30) 3.250 ? . 65504
H(20) H(34) 2.589 ? . 55504
H(21) F(3) 2.983 ? . 54702
H(21) F(4) 3.556 ? . 54702
H(21) O(2) 3.438 ? . 54702
H(21) C(4) 3.585 ? . 55504
H(21) H(9) 3.409 ? . 55504
H(21) H(10) 2.945 ? . 55504
H(22) O(2) 3.006(12) ? . .
H(22) C(4) 3.430(12) ? . 55504
H(22) C(16) 3.422(12) ? . 55504
H(22) H(9) 2.936(12) ? . 55504
H(22) H(10) 3.181(12) ? . 55504
H(22) H(11) 3.318(11) ? . 55504
H(22) H(34) 2.576(12) ? . 55504
H(22) H(39) 3.466 ? . 55504
H(23) O(2) 3.093(10) ? . 55404
H(23) H(38) 3.525 ? . 55602
H(24) O(6) 3.368(10) ? . 55703
H(25) C(18) 2.958(12) ? . 55602
H(25) H(7) 3.599(10) ? . 56703
H(25) H(36) 3.210 ? . 55602
H(25) H(38) 2.302 ? . 55602
H(25) H(39) 2.784 ? . 55602
H(25) H(40) 3.551 ? . 55602
H(26) F(1) 2.780 ? . .
H(26) C(6) 2.991 ? . 45501
H(26) H(12) 2.542 ? . 45501
H(26) H(13) 2.586 ? . 45501
H(27) F(1) 3.157 ? . .
H(27) F(1) 3.104 ? . 46703
H(27) C(1) 3.551 ? . 56703
H(27) C(2) 3.583 ? . 56703
H(27) H(5) 2.875 ? . 56703
H(27) H(7) 2.875 ? . 56703
H(27) H(12) 3.356 ? . 45501
H(27) H(12) 3.455 ? . 56703
H(28) S(1) 3.248(8) ? . .
H(28) F(1) 2.726(10) ? . .
H(28) O(3) 2.545(10) ? . .
H(28) O(5) 2.91(2) ? . .
H(28) C(19) 3.357(14) ? . .
H(28) H(7) 2.950(10) ? . 56703
H(29) F(2) 2.689 ? . 55404
H(29) F(4) 3.163 ? . 55404
H(29) O(2) 3.038 ? . 55404
H(29) O(4) 3.478 ? . 55404
H(29) C(17) 3.567 ? . 55602
H(29) H(19) 3.402 ? . 45404
H(29) H(35) 3.560 ? . 45501
H(29) H(36) 2.907 ? . 55602
H(29) H(37) 3.378 ? . 55602
H(29) H(38) 3.095 ? . 55602
H(30) F(3) 3.277 ? . 46703
H(30) H(11) 2.998 ? . 45501
H(30) H(12) 3.219 ? . 45501
H(30) H(13) 3.518 ? . 45501
H(30) H(20) 3.250 ? . 45404
H(30) H(35) 3.051 ? . 45501
H(30) H(36) 3.408 ? . 55602
H(31) F(2) 3.318(15) ? . 55404
H(31) F(4) 3.30(2) ? . 55404
H(31) C(17) 3.283(13) ? . 45501
H(31) H(11) 3.568(11) ? . 45501
H(31) H(35) 2.407 ? . 45501
H(31) H(36) 3.421 ? . 45501
H(32) O(4) 3.12(2) ? . 55703
H(32) O(5) 3.173(19) ? . 55703
H(33) O(2) 3.011(9) ? . 55404
H(34) C(7) 3.573(13) ? . 55404
H(34) C(10) 3.000(12) ? . 55404
H(34) H(14) 3.022(13) ? . 55404
H(34) H(15) 3.432(12) ? . 55404
H(34) H(20) 2.589 ? . 55404
H(34) H(22) 2.576(12) ? . 55404
H(35) O(6) 3.512 ? . .
H(35) C(9) 3.296 ? . 65703
H(35) C(14) 3.122 ? . 65501
H(35) H(17) 3.077 ? . 65703
H(35) H(18) 2.940 ? . 65703
H(35) H(19) 3.334 ? . 65703
H(35) H(29) 3.560 ? . 65501
H(35) H(30) 3.051 ? . 65501
H(35) H(31) 2.407 ? . 65501
H(36) F(2) 3.596 ? . 65404
H(36) F(4) 3.114 ? . 65404
H(36) O(4) 3.552 ? . 55703
H(36) C(9) 3.376 ? . 65703
H(36) C(14) 3.479 ? . 54602
H(36) H(17) 3.580 ? . 65703
H(36) H(18) 2.893 ? . 65703
H(36) H(19) 3.151 ? . 65703
H(36) H(25) 3.210 ? . 54602
H(36) H(29) 2.907 ? . 54602
H(36) H(30) 3.408 ? . 54602
H(36) H(31) 3.421 ? . 65501
H(37) O(4) 2.327 ? . 55703
H(37) O(5) 3.051 ? . 55703
H(37) O(6) 2.951 ? . .
H(37) C(9) 3.424 ? . 65703
H(37) H(17) 3.344 ? . 65703
H(37) H(18) 3.346 ? . 65703
H(37) H(19) 3.027 ? . 65703
H(37) H(29) 3.378 ? . 54602
H(38) O(2) 3.338 ? . 55703
H(38) C(4) 3.286 ? . 54602
H(38) C(12) 3.181 ? . 54602
H(38) H(8) 3.053 ? . 54602
H(38) H(9) 2.847 ? . 54602
H(38) H(10) 3.047 ? . 54602
H(38) H(23) 3.525 ? . 54602
H(38) H(25) 2.302 ? . 54602
H(38) H(29) 3.095 ? . 54602
H(39) O(3) 3.272 ? . 55404
H(39) C(7) 3.209 ? . 55404
H(39) H(5) 3.337 ? . 55404
H(39) H(6) 2.953 ? . 55404
H(39) H(8) 3.027 ? . 54602
H(39) H(10) 3.397 ? . 54602
H(39) H(14) 2.672 ? . 55404
H(39) H(15) 2.881 ? . 55404
H(39) H(22) 3.466 ? . 55404
H(39) H(25) 2.784 ? . 54602
H(40) S(1) 3.472 ? . 55404
H(40) O(2) 2.937 ? . 55404
H(40) O(3) 3.061 ? . 55404
H(40) C(4) 3.377 ? . 54602
H(40) H(8) 3.435 ? . 54602
H(40) H(9) 3.263 ? . 54602
H(40) H(10) 2.724 ? . 54602
H(40) H(25) 3.551 ? . 54602
Cu(1) Cu(1) 3.0673(12) ? . 55703
O(1) O(1) 2.504(8) ? 55703 .
O(1) H(3) 2.674(7) ? . .
H(4) O(1) 2.747(8) ? 55703 .

loop_
_geom_torsion_atom_site_label_1
_geom_torsion_atom_site_label_2
_geom_torsion_atom_site_label_3
_geom_torsion_atom_site_label_4
_geom_torsion
_geom_torsion_publ_flag
_geom_torsion_site_symmetry_1
_geom_torsion_site_symmetry_2
_geom_torsion_site_symmetry_3
_geom_torsion_site_symmetry_4
O(1) Cu(1) N(1) C(1) -134.5(5) ? . . . .
O(1) Cu(1) N(1) C(7) -0.8(7) ? . . . .
N(1) Cu(1) O(1) Cu(1) -100.4(2) ? . . . 55703
O(1) Cu(1) N(2) C(3) 151.7(4) ? . . . .
O(1) Cu(1) N(2) C(11) -77.8(4) ? . . . .
N(2) Cu(1) O(1) Cu(1) 167.0(2) ? . . . 55703
O(1) Cu(1) N(3) C(5) 158.4(8) ? . . . .
O(1) Cu(1) N(3) C(15) 26.2(11) ? . . . .
N(3) Cu(1) O(1) Cu(1) 48.7(9) ? . . . 55703
O(1) Cu(1) N(1) C(1) 144.4(5) ? 55703 . . .
O(1) Cu(1) N(1) C(7) -81.9(7) ? 55703 . . .
N(1) Cu(1) O(1) Cu(1) 102.1(2) ? . . 55703 55703
O(1) Cu(1) N(2) C(3) -158.4(7) ? 55703 . . .
O(1) Cu(1) N(2) C(11) -27.9(10) ? 55703 . . .
N(2) Cu(1) O(1) Cu(1) -51.3(8) ? . . 55703 55703
O(1) Cu(1) N(3) C(5) -154.1(4) ? 55703 . . .
O(1) Cu(1) N(3) C(15) 73.6(4) ? 55703 . . .
N(3) Cu(1) O(1) Cu(1) -169.6(2) ? . . 55703 55703
N(1) Cu(1) N(2) C(3) 47.5(4) ? . . . .
N(1) Cu(1) N(2) C(11) 178.0(4) ? . . . .
N(2) Cu(1) N(1) C(1) -43.1(5) ? . . . .
N(2) Cu(1) N(1) C(7) 90.6(7) ? . . . .
N(1) Cu(1) N(3) C(5) -51.5(4) ? . . . .
N(1) Cu(1) N(3) C(15) 176.3(4) ? . . . .
N(3) Cu(1) N(1) C(1) 52.6(5) ? . . . .
N(3) Cu(1) N(1) C(7) -173.7(7) ? . . . .
N(2) Cu(1) N(3) C(5) 40.7(4) ? . . . .
N(2) Cu(1) N(3) C(15) -91.5(4) ? . . . .
N(3) Cu(1) N(2) C(3) -40.6(4) ? . . . .
N(3) Cu(1) N(2) C(11) 89.9(4) ? . . . .
O(2) S(1) O(4) O(5) -131.3(15) ? . . . .
O(2) S(1) O(5) O(4) 64.0(18) ? . . . .
O(2) S(1) C(19) F(1) -178.6(8) ? . . . .
O(2) S(1) C(19) F(2) -63.5(9) ? . . . .
O(2) S(1) C(19) F(3) 61.9(10) ? . . . .
O(2) S(1) C(19) F(4) -0.4(12) ? . . . .
O(3) S(1) O(4) O(5) 16(2) ? . . . .
O(3) S(1) O(5) O(4) -168.4(16) ? . . . .
O(3) S(1) C(19) F(1) 59.7(10) ? . . . .
O(3) S(1) C(19) F(2) 174.8(8) ? . . . .
O(3) S(1) C(19) F(3) -59.8(10) ? . . . .
O(3) S(1) C(19) F(4) -122.1(14) ? . . . .
O(4) S(1) C(19) F(1) -75.1(13) ? . . . .
O(4) S(1) C(19) F(2) 40.1(12) ? . . . .
O(4) S(1) C(19) F(3) 165.4(13) ? . . . .
O(4) S(1) C(19) F(4) 103.2(17) ? . . . .
C(19) S(1) O(4) O(5) 120.8(16) ? . . . .
O(5) S(1) C(19) F(1) -39.4(13) ? . . . .
O(5) S(1) C(19) F(2) 75.7(11) ? . . . .
O(5) S(1) C(19) F(3) -159.0(12) ? . . . .
O(5) S(1) C(19) F(4) 138.8(16) ? . . . .
C(19) S(1) O(5) O(4) -66.0(17) ? . . . .
F(4) F(2) C(19) S(1) 120.8(11) ? . . . .
F(4) F(2) C(19) F(1) -113.8(13) ? . . . .
F(4) F(2) C(19) F(3) 0.3(10) ? . . . .
C(19) F(2) F(4) F(3) -0.4(14) ? . . . .
F(4) F(3) C(19) S(1) -119.5(12) ? . . . .
F(4) F(3) C(19) F(1) 112.7(12) ? . . . .
F(4) F(3) C(19) F(2) -0.3(10) ? . . . .
C(19) F(3) F(4) F(2) 0.5(14) ? . . . .
F(2) F(4) C(19) S(1) -88.8(13) ? . . . .
F(2) F(4) C(19) F(1) 89.4(13) ? . . . .
F(2) F(4) C(19) F(3) -179.6(11) ? . . . .
F(3) F(4) C(19) S(1) 90.8(14) ? . . . .
F(3) F(4) C(19) F(1) -90.9(14) ? . . . .
F(3) F(4) C(19) F(2) 179.6(11) ? . . . .
Cu(1) N(1) C(1) C(2) 57.0(7) ? . . . .
Cu(1) N(1) C(1) C(6) -66.4(6) ? . . . .
Cu(1) N(1) C(7) C(8) 71.4(9) ? . . . .
C(1) N(1) C(7) C(8) -156.4(7) ? . . . .
C(7) N(1) C(1) C(2) -80.7(8) ? . . . .
C(7) N(1) C(1) C(6) 155.8(7) ? . . . .
Cu(1) N(2) C(3) C(2) -65.7(6) ? . . . .
Cu(1) N(2) C(3) C(4) 58.4(6) ? . . . .
Cu(1) N(2) C(11) C(12) 175.9(5) ? . . . .
C(3) N(2) C(11) C(12) -53.5(8) ? . . . .
C(11) N(2) C(3) C(2) 165.3(5) ? . . . .
C(11) N(2) C(3) C(4) -70.6(7) ? . . . .
Cu(1) N(3) C(5) C(4) -57.5(6) ? . . . .
Cu(1) N(3) C(5) C(6) 66.6(6) ? . . . .
Cu(1) N(3) C(15) C(16) -176.1(5) ? . . . .
C(5) N(3) C(15) C(16) 51.2(8) ? . . . .
C(15) N(3) C(5) C(4) 74.1(7) ? . . . .
C(15) N(3) C(5) C(6) -161.7(6) ? . . . .
N(1) C(1) C(2) C(3) -75.7(8) ? . . . .
N(1) C(1) C(6) C(5) 74.3(7) ? . . . .
C(2) C(1) C(6) C(5) -50.4(8) ? . . . .
C(6) C(1) C(2) C(3) 47.4(8) ? . . . .
C(1) C(2) C(3) N(2) 76.5(8) ? . . . .
C(1) C(2) C(3) C(4) -47.1(8) ? . . . .
N(2) C(3) C(4) C(5) -73.8(7) ? . . . .
C(2) C(3) C(4) C(5) 48.7(8) ? . . . .
C(3) C(4) C(5) N(3) 73.0(7) ? . . . .
C(3) C(4) C(5) C(6) -51.9(8) ? . . . .
N(3) C(5) C(6) C(1) -71.1(8) ? . . . .
C(4) C(5) C(6) C(1) 53.0(8) ? . . . .
N(1) C(7) C(8) C(9) 67.8(11) ? . . . .
N(1) C(7) C(8) C(10) -170.6(8) ? . . . .
N(2) C(11) C(12) C(13) -56.1(8) ? . . . .
N(2) C(11) C(12) C(14) 179.7(6) ? . . . .
N(3) C(15) C(16) C(17) 56.3(9) ? . . . .
N(3) C(15) C(16) C(18) 178.9(6) ? . . . .
